data_1543548
loop_
_publ_author_name
'Preshendren Govender'
'Fabio Edafe'
'Banothile C.E. Makhubela'
'Paul J. Dyson'
'Bruno Therrien'
'Gregory S. Smith'

_publ_section_title
;
 Neutral and cationic osmium(II)-arene metallodendrimers: Synthesis,
 characterisation and anticancer activity
;
_journal_name_full 'Inorganica Chimica Acta'
_journal_page_first 112
_journal_page_last 120
_journal_paper_doi 10.1016/j.ica.2013.05.025
_journal_volume 409A
_journal_year 2014
_chemical_formula_sum 'C26 H38 F6 N4 O Os P2'
_chemical_formula_weight 788.74
_space_group_IT_number 2
_symmetry_cell_setting triclinic
_symmetry_space_group_name_Hall '-P 1'
_symmetry_space_group_name_H-M 'P -1'
_atom_sites_solution_hydrogens geom
_atom_sites_solution_primary direct
_atom_sites_solution_secondary difmap
_cell_angle_alpha 103.275(4)
_cell_angle_beta 97.262(4)
_cell_angle_gamma 102.771(4)
_cell_formula_units_Z 2
_cell_length_a 9.2386(4)
_cell_length_b 11.0355(5)
_cell_length_c 15.4940(7)
_cell_measurement_temperature 293(2)
_cell_volume 1473.06(12)
_computing_structure_refinement 'SHELXL-97 (Sheldrick, 1997)'
_computing_structure_solution 'SHELXS-97 (Sheldrick, 1990)'
_diffrn_ambient_temperature 293(2)
_diffrn_measured_fraction_theta_full 0.996
_diffrn_measured_fraction_theta_max 0.996
_diffrn_radiation_monochromator graphite
_diffrn_radiation_source 'fine-focus sealed tube'
_diffrn_radiation_type MoK\a
_diffrn_radiation_wavelength 0.71073
_diffrn_reflns_av_R_equivalents 0.0590
_diffrn_reflns_av_sigmaI/netI 0.0474
_diffrn_reflns_limit_h_max 12
_diffrn_reflns_limit_h_min -12
_diffrn_reflns_limit_k_max 15
_diffrn_reflns_limit_k_min -15
_diffrn_reflns_limit_l_max 21
_diffrn_reflns_limit_l_min -21
_diffrn_reflns_number 27293
_diffrn_reflns_theta_full 29.20
_diffrn_reflns_theta_max 29.20
_diffrn_reflns_theta_min 1.96
_exptl_absorpt_coefficient_mu 4.503
_exptl_crystal_density_diffrn 1.778
_exptl_crystal_density_method 'not measured'
_exptl_crystal_F_000 780
_refine_diff_density_max 1.496
_refine_diff_density_min -2.190
_refine_diff_density_rms 0.130
_refine_ls_extinction_method none
_refine_ls_goodness_of_fit_ref 1.128
_refine_ls_hydrogen_treatment mixed
_refine_ls_matrix_type full
_refine_ls_number_parameters 365
_refine_ls_number_reflns 7950
_refine_ls_number_restraints 0
_refine_ls_restrained_S_all 1.128
_refine_ls_R_factor_all 0.0467
_refine_ls_R_factor_gt 0.0366
_refine_ls_shift/su_max 0.000
_refine_ls_shift/su_mean 0.000
_refine_ls_structure_factor_coef Fsqd
_refine_ls_weighting_details 'calc w=1/[\s^2^(Fo^2^)+(0.0207P)^2^+4.0984P] where P=(Fo^2^+2Fc^2^)/3'
_refine_ls_weighting_scheme calc
_refine_ls_wR_factor_gt 0.0758
_refine_ls_wR_factor_ref 0.0780
_reflns_number_gt 6973
_reflns_number_total 7950
_reflns_threshold_expression >2sigma(I)
_cod_data_source_file ICA-2014-409A-112-120-1.cif
_cod_data_source_block 1
_cod_depositor_comments
;
The following automatic conversions were performed:

'_journal_paper_doi' value 'doi:10.1016/j.ica.2013.05.025' was
changed to '10.1016/j.ica.2013.05.025'.

Automatic conversion script
Id: cif_fix_values 6433 2018-09-21 13:16:33Z andrius 

The following automatic conversions were performed:

data name '_atom_site_symetry_multiplicity' was replaced with
'_atom_site_symmetry_multiplicity' as specified in the replacement
file 'data/replacement-values/replacement_tags.lst'.

Automatic conversion script
Id: cif_correct_tags 9268 2022-04-12 08:56:07Z antanas 
;
_cod_original_cell_volume 1473.06(11)
_cod_database_code 1543548

loop_
_symmetry_equiv_pos_as_xyz
'x, y, z'
'-x, -y, -z'

loop_
_atom_site_label
_atom_site_type_symbol
_atom_site_fract_x
_atom_site_fract_y
_atom_site_fract_z
_atom_site_U_iso_or_equiv
_atom_site_adp_type
_atom_site_occupancy
_atom_site_symmetry_multiplicity
_atom_site_calc_flag
_atom_site_refinement_flags
_atom_site_disorder_assembly
_atom_site_disorder_group
C1 C 0.3260(7) 0.6234(5) 0.4998(4) 0.0458(14) Uani 1 1 d . . .
H1A H 0.3052 0.5777 0.5445 0.069 Uiso 1 1 calc R . .
H1B H 0.2966 0.7027 0.5146 0.069 Uiso 1 1 calc R . .
H1C H 0.4321 0.6417 0.4985 0.069 Uiso 1 1 calc R . .
C2 C 0.2374(6) 0.5409(5) 0.4076(4) 0.0379(11) Uani 1 1 d . . .
H2A H 0.2591 0.5869 0.3625 0.046 Uiso 1 1 calc R . .
H2B H 0.1301 0.5255 0.4083 0.046 Uiso 1 1 calc R . .
C3 C 0.2776(5) 0.4122(4) 0.3824(3) 0.0290(9) Uani 1 1 d . . .
H3A H 0.3866 0.4275 0.3949 0.035 Uiso 1 1 calc R . .
H3B H 0.2362 0.3592 0.4199 0.035 Uiso 1 1 calc R . .
C4 C 0.2915(5) 0.3889(5) 0.2298(3) 0.0299(10) Uani 1 1 d . . .
H4 H 0.3704 0.4625 0.2552 0.036 Uiso 1 1 calc R . .
C5 C 0.2635(5) 0.3418(5) 0.1331(3) 0.0285(10) Uani 1 1 d . . .
C6 C 0.3364(6) 0.4223(5) 0.0839(4) 0.0371(12) Uani 1 1 d . . .
H6 H 0.4001 0.5026 0.1148 0.045 Uiso 1 1 calc R . .
C7 C 0.3153(6) 0.3844(6) -0.0085(4) 0.0403(12) Uani 1 1 d . . .
H7 H 0.3624 0.4394 -0.0398 0.048 Uiso 1 1 calc R . .
C8 C 0.2231(6) 0.2633(5) -0.0551(4) 0.0368(12) Uani 1 1 d . . .
H8 H 0.2098 0.2372 -0.1177 0.044 Uiso 1 1 calc R . .
C9 C 0.1505(5) 0.1809(5) -0.0092(3) 0.0319(10) Uani 1 1 d . . .
H9 H 0.0898 0.0999 -0.0413 0.038 Uiso 1 1 calc R . .
C10 C 0.1679(5) 0.2188(4) 0.0856(3) 0.0257(9) Uani 1 1 d . . .
C11 C -0.1897(6) 0.2061(5) 0.1787(4) 0.0364(12) Uani 1 1 d . . .
C12 C -0.1358(6) 0.3064(5) 0.2578(4) 0.0365(12) Uani 1 1 d . . .
H12 H -0.1256 0.3913 0.2557 0.044 Uiso 1 1 calc R . .
C13 C -0.0963(5) 0.2782(5) 0.3424(3) 0.0312(10) Uani 1 1 d . . .
H13 H -0.0536 0.3460 0.3938 0.037 Uiso 1 1 calc R . .
C14 C -0.1206(5) 0.1509(5) 0.3494(3) 0.0283(10) Uani 1 1 d . . .
C15 C -0.1745(5) 0.0490(5) 0.2683(3) 0.0284(10) Uani 1 1 d . . .
H15 H -0.1894 -0.0362 0.2709 0.034 Uiso 1 1 calc R . .
C16 C -0.2050(5) 0.0762(5) 0.1852(3) 0.0313(10) Uani 1 1 d . . .
H16 H -0.2359 0.0087 0.1328 0.038 Uiso 1 1 calc R . .
C17 C -0.2266(7) 0.2269(7) 0.0852(4) 0.0523(17) Uani 1 1 d . . .
H17 H -0.1936 0.1630 0.0425 0.063 Uiso 1 1 calc R . .
C18 C -0.1474(9) 0.3605(8) 0.0777(5) 0.074(3) Uani 1 1 d . . .
H18A H -0.1868 0.4245 0.1134 0.111 Uiso 1 1 calc R . .
H18B H -0.1649 0.3627 0.0158 0.111 Uiso 1 1 calc R . .
H18C H -0.0408 0.3781 0.0993 0.111 Uiso 1 1 calc R . .
C19 C -0.3986(8) 0.1993(10) 0.0588(5) 0.077(3) Uani 1 1 d . . .
H19A H -0.4447 0.1128 0.0598 0.116 Uiso 1 1 calc R . .
H19B H -0.4241 0.2089 -0.0008 0.116 Uiso 1 1 calc R . .
H19C H -0.4345 0.2588 0.1008 0.116 Uiso 1 1 calc R . .
C20 C -0.0924(6) 0.1224(5) 0.4400(3) 0.0364(11) Uani 1 1 d . . .
H20A H -0.0099 0.1891 0.4793 0.055 Uiso 1 1 calc R . .
H20B H -0.0677 0.0410 0.4322 0.055 Uiso 1 1 calc R . .
H20C H -0.1815 0.1190 0.4661 0.055 Uiso 1 1 calc R . .
C21 C 0.1704(6) -0.0907(5) 0.1910(4) 0.0425(13) Uani 1 1 d . . .
H21A H 0.0708 -0.1471 0.1850 0.051 Uiso 1 1 calc R . .
H21B H 0.1779 -0.0702 0.1339 0.051 Uiso 1 1 calc R . .
C22 C 0.2035(6) -0.0080(6) 0.3783(4) 0.0472(15) Uani 1 1 d . . .
H22A H 0.2313 0.0620 0.4331 0.057 Uiso 1 1 calc R . .
H22B H 0.1049 -0.0617 0.3781 0.057 Uiso 1 1 calc R . .
C23 C 0.3974(5) 0.1291(5) 0.2887(4) 0.0325(11) Uani 1 1 d . . .
H23A H 0.4141 0.1573 0.2351 0.039 Uiso 1 1 calc R . .
H23B H 0.4323 0.2039 0.3404 0.039 Uiso 1 1 calc R . .
C24 C 0.2775(6) -0.1952(6) 0.2961(5) 0.056(2) Uani 1 1 d . . .
H24A H 0.3453 -0.2496 0.3026 0.067 Uiso 1 1 calc R . .
H24B H 0.1757 -0.2460 0.2924 0.067 Uiso 1 1 calc R . .
C25 C 0.4679(6) -0.0081(6) 0.3801(4) 0.0455(14) Uani 1 1 d . . .
H25A H 0.4928 0.0670 0.4315 0.055 Uiso 1 1 calc R . .
H25B H 0.5397 -0.0584 0.3891 0.055 Uiso 1 1 calc R . .
C26 C 0.4395(6) -0.0778(5) 0.2200(4) 0.0407(12) Uani 1 1 d . . .
H26A H 0.5108 -0.1300 0.2235 0.049 Uiso 1 1 calc R . .
H26B H 0.4452 -0.0483 0.1659 0.049 Uiso 1 1 calc R . .
F1 F 0.6656(7) 0.5144(5) 0.2809(6) 0.158(4) Uani 1 1 d . . .
F2 F 0.8553(5) 0.6177(4) 0.3925(4) 0.0892(16) Uani 1 1 d . . .
F3 F 0.8113(9) 0.8006(5) 0.3741(6) 0.178(4) Uani 1 1 d . . .
F4 F 0.6268(6) 0.6992(5) 0.2618(4) 0.1024(19) Uani 1 1 d . . .
F5 F 0.8518(9) 0.6582(12) 0.2650(6) 0.195(5) Uani 1 1 d . . .
F6 F 0.6222(11) 0.6509(10) 0.3872(6) 0.192(4) Uani 1 1 d . . .
N1 N 0.2197(4) 0.3409(4) 0.2857(3) 0.0255(8) Uani 1 1 d . . .
N2 N 0.2864(5) -0.1590(4) 0.2117(4) 0.0433(11) Uani 1 1 d . . .
N3 N 0.3158(5) -0.0859(6) 0.3776(4) 0.0513(14) Uani 1 1 d . . .
N4 N 0.4854(4) 0.0348(4) 0.2986(3) 0.0356(10) Uani 1 1 d . . .
O1 O 0.0954(4) 0.1349(3) 0.1247(2) 0.0289(7) Uani 1 1 d . . .
Os Os 0.028719(19) 0.182103(18) 0.249042(13) 0.02191(5) Uani 1 1 d . . .
P1 P 0.19303(12) 0.05876(11) 0.27972(8) 0.0246(2) Uani 1 1 d . . .
P2 P 0.73936(15) 0.65841(13) 0.32831(10) 0.0357(3) Uani 1 1 d . . .

loop_
_atom_site_aniso_label
_atom_site_aniso_U_11
_atom_site_aniso_U_22
_atom_site_aniso_U_33
_atom_site_aniso_U_23
_atom_site_aniso_U_13
_atom_site_aniso_U_12
C1 0.056(3) 0.033(3) 0.048(4) 0.005(3) 0.018(3) 0.014(3)
C2 0.042(3) 0.028(3) 0.046(3) 0.014(2) 0.008(2) 0.009(2)
C3 0.033(2) 0.027(2) 0.028(2) 0.0096(19) 0.0048(19) 0.0086(19)
C4 0.026(2) 0.028(2) 0.037(3) 0.014(2) 0.0060(19) 0.0048(19)
C5 0.025(2) 0.032(2) 0.033(3) 0.018(2) 0.0088(19) 0.0064(19)
C6 0.033(2) 0.039(3) 0.043(3) 0.023(2) 0.011(2) 0.003(2)
C7 0.036(3) 0.053(3) 0.039(3) 0.030(3) 0.011(2) 0.005(2)
C8 0.033(2) 0.050(3) 0.031(3) 0.022(2) 0.009(2) 0.006(2)
C9 0.028(2) 0.040(3) 0.030(3) 0.015(2) 0.0074(19) 0.007(2)
C10 0.0215(19) 0.034(2) 0.030(2) 0.018(2) 0.0096(17) 0.0107(18)
C11 0.035(2) 0.054(3) 0.036(3) 0.022(2) 0.013(2) 0.028(2)
C12 0.042(3) 0.037(3) 0.047(3) 0.025(2) 0.024(2) 0.022(2)
C13 0.030(2) 0.034(3) 0.032(3) 0.007(2) 0.014(2) 0.010(2)
C14 0.024(2) 0.039(3) 0.028(2) 0.016(2) 0.0095(18) 0.0100(19)
C15 0.0177(18) 0.031(2) 0.038(3) 0.014(2) 0.0091(18) 0.0026(18)
C16 0.0177(19) 0.043(3) 0.033(3) 0.008(2) 0.0040(18) 0.0102(19)
C17 0.057(4) 0.088(5) 0.036(3) 0.031(3) 0.016(3) 0.047(4)
C18 0.092(5) 0.110(6) 0.069(5) 0.068(5) 0.041(4) 0.068(5)
C19 0.059(4) 0.138(8) 0.053(4) 0.042(5) 0.002(3) 0.050(5)
C20 0.036(2) 0.049(3) 0.032(3) 0.020(2) 0.012(2) 0.012(2)
C21 0.034(3) 0.028(3) 0.062(4) 0.007(3) -0.006(2) 0.014(2)
C22 0.043(3) 0.072(4) 0.057(4) 0.049(3) 0.029(3) 0.033(3)
C23 0.021(2) 0.034(3) 0.046(3) 0.016(2) 0.007(2) 0.0096(19)
C24 0.032(3) 0.041(3) 0.115(6) 0.053(4) 0.017(3) 0.013(2)
C25 0.037(3) 0.057(4) 0.050(4) 0.023(3) 0.003(2) 0.022(3)
C26 0.038(3) 0.044(3) 0.051(3) 0.020(3) 0.015(2) 0.021(2)
F1 0.097(4) 0.061(3) 0.249(9) -0.033(4) -0.090(5) 0.031(3)
F2 0.090(3) 0.062(3) 0.103(4) 0.033(3) -0.036(3) 0.015(2)
F3 0.187(7) 0.036(3) 0.236(9) 0.011(4) -0.132(7) -0.002(4)
F4 0.095(4) 0.086(4) 0.119(5) 0.031(3) -0.037(3) 0.038(3)
F5 0.152(7) 0.377(15) 0.163(7) 0.168(9) 0.112(6) 0.140(9)
F6 0.216(9) 0.274(11) 0.200(8) 0.144(8) 0.171(8) 0.136(8)
N1 0.0289(18) 0.0253(19) 0.027(2) 0.0121(16) 0.0075(16) 0.0092(16)
N2 0.035(2) 0.030(2) 0.063(3) 0.012(2) 0.000(2) 0.0107(19)
N3 0.043(3) 0.070(4) 0.071(4) 0.054(3) 0.025(3) 0.030(3)
N4 0.0246(18) 0.037(2) 0.052(3) 0.021(2) 0.0090(18) 0.0104(17)
O1 0.0372(17) 0.0215(16) 0.0320(18) 0.0115(14) 0.0164(14) 0.0057(13)
Os 0.02083(7) 0.02462(9) 0.02554(9) 0.01308(6) 0.00806(6) 0.00782(6)
P1 0.0188(5) 0.0280(6) 0.0328(6) 0.0166(5) 0.0077(4) 0.0072(4)
P2 0.0343(6) 0.0339(7) 0.0419(8) 0.0147(6) 0.0084(6) 0.0093(6)

loop_
_atom_type_symbol
_atom_type_description
_atom_type_scat_dispersion_real
_atom_type_scat_dispersion_imag
_atom_type_scat_source
C C 0.0033 0.0016 'International Tables Vol C Tables 4.2.6.8 and 6.1.1.4'
H H 0.0000 0.0000 'International Tables Vol C Tables 4.2.6.8 and 6.1.1.4'
F F 0.0171 0.0103 'International Tables Vol C Tables 4.2.6.8 and 6.1.1.4'
N N 0.0061 0.0033 'International Tables Vol C Tables 4.2.6.8 and 6.1.1.4'
O O 0.0106 0.0060 'International Tables Vol C Tables 4.2.6.8 and 6.1.1.4'
Os Os -1.2165 7.6030 'International Tables Vol C Tables 4.2.6.8 and 6.1.1.4'
P P 0.1023 0.0942 'International Tables Vol C Tables 4.2.6.8 and 6.1.1.4'

loop_
_geom_angle_atom_site_label_1
_geom_angle_atom_site_label_2
_geom_angle_atom_site_label_3
_geom_angle
_geom_angle_site_symmetry_1
_geom_angle_site_symmetry_3
C2 C1 H1A 109.5 . .
C2 C1 H1B 109.5 . .
H1A C1 H1B 109.5 . .
C2 C1 H1C 109.5 . .
H1A C1 H1C 109.5 . .
H1B C1 H1C 109.5 . .
C1 C2 C3 111.3(4) . .
C1 C2 H2A 109.4 . .
C3 C2 H2A 109.4 . .
C1 C2 H2B 109.4 . .
C3 C2 H2B 109.4 . .
H2A C2 H2B 108.0 . .
N1 C3 C2 113.0(4) . .
N1 C3 H3A 109.0 . .
C2 C3 H3A 109.0 . .
N1 C3 H3B 109.0 . .
C2 C3 H3B 109.0 . .
H3A C3 H3B 107.8 . .
N1 C4 C5 127.6(5) . .
N1 C4 H4 116.2 . .
C5 C4 H4 116.2 . .
C6 C5 C10 119.0(5) . .
C6 C5 C4 118.0(5) . .
C10 C5 C4 123.0(4) . .
C7 C6 C5 121.4(5) . .
C7 C6 H6 119.3 . .
C5 C6 H6 119.3 . .
C6 C7 C8 119.7(5) . .
C6 C7 H7 120.2 . .
C8 C7 H7 120.2 . .
C7 C8 C9 120.7(5) . .
C7 C8 H8 119.6 . .
C9 C8 H8 119.6 . .
C8 C9 C10 120.7(5) . .
C8 C9 H9 119.7 . .
C10 C9 H9 119.7 . .
O1 C10 C9 117.3(4) . .
O1 C10 C5 124.2(4) . .
C9 C10 C5 118.5(4) . .
C12 C11 C16 118.2(4) . .
C12 C11 C17 123.7(5) . .
C16 C11 C17 118.0(5) . .
C12 C11 Os 71.6(3) . .
C16 C11 Os 68.5(2) . .
C17 C11 Os 129.0(3) . .
C11 C12 C13 120.0(4) . .
C11 C12 Os 72.4(3) . .
C13 C12 Os 68.8(2) . .
C11 C12 H12 120.0 . .
C13 C12 H12 120.0 . .
Os C12 H12 131.7 . .
C14 C13 C12 121.6(5) . .
C14 C13 Os 73.4(3) . .
C12 C13 Os 73.6(3) . .
C14 C13 H13 119.2 . .
C12 C13 H13 119.2 . .
Os C13 H13 125.6 . .
C13 C14 C15 117.9(4) . .
C13 C14 C20 121.2(5) . .
C15 C14 C20 120.9(4) . .
C13 C14 Os 69.7(2) . .
C15 C14 Os 70.2(2) . .
C20 C14 Os 132.1(3) . .
C16 C15 C14 120.5(4) . .
C16 C15 Os 70.8(3) . .
C14 C15 Os 72.4(2) . .
C16 C15 H15 119.8 . .
C14 C15 H15 119.8 . .
Os C15 H15 129.5 . .
C15 C16 C11 121.5(5) . .
C15 C16 Os 72.2(3) . .
C11 C16 Os 74.0(3) . .
C15 C16 H16 119.2 . .
C11 C16 H16 119.2 . .
Os C16 H16 126.6 . .
C11 C17 C18 114.2(6) . .
C11 C17 C19 108.3(5) . .
C18 C17 C19 111.3(6) . .
C11 C17 H17 107.6 . .
C18 C17 H17 107.6 . .
C19 C17 H17 107.6 . .
C17 C18 H18A 109.5 . .
C17 C18 H18B 109.5 . .
H18A C18 H18B 109.5 . .
C17 C18 H18C 109.5 . .
H18A C18 H18C 109.5 . .
H18B C18 H18C 109.5 . .
C17 C19 H19A 109.5 . .
C17 C19 H19B 109.5 . .
H19A C19 H19B 109.5 . .
C17 C19 H19C 109.5 . .
H19A C19 H19C 109.5 . .
H19B C19 H19C 109.5 . .
C14 C20 H20A 109.5 . .
C14 C20 H20B 109.5 . .
H20A C20 H20B 109.5 . .
C14 C20 H20C 109.5 . .
H20A C20 H20C 109.5 . .
H20B C20 H20C 109.5 . .
N2 C21 P1 111.8(4) . .
N2 C21 H21A 109.3 . .
P1 C21 H21A 109.3 . .
N2 C21 H21B 109.3 . .
P1 C21 H21B 109.3 . .
H21A C21 H21B 107.9 . .
N3 C22 P1 111.5(4) . .
N3 C22 H22A 109.3 . .
P1 C22 H22A 109.3 . .
N3 C22 H22B 109.3 . .
P1 C22 H22B 109.3 . .
H22A C22 H22B 108.0 . .
N4 C23 P1 111.4(3) . .
N4 C23 H23A 109.3 . .
P1 C23 H23A 109.3 . .
N4 C23 H23B 109.3 . .
P1 C23 H23B 109.3 . .
H23A C23 H23B 108.0 . .
N2 C24 N3 114.8(4) . .
N2 C24 H24A 108.6 . .
N3 C24 H24A 108.6 . .
N2 C24 H24B 108.6 . .
N3 C24 H24B 108.6 . .
H24A C24 H24B 107.6 . .
N4 C25 N3 114.1(5) . .
N4 C25 H25A 108.7 . .
N3 C25 H25A 108.7 . .
N4 C25 H25B 108.7 . .
N3 C25 H25B 108.7 . .
H25A C25 H25B 107.6 . .
N4 C26 N2 114.2(4) . .
N4 C26 H26A 108.7 . .
N2 C26 H26A 108.7 . .
N4 C26 H26B 108.7 . .
N2 C26 H26B 108.7 . .
H26A C26 H26B 107.6 . .
C4 N1 C3 114.4(4) . .
C4 N1 Os 125.2(4) . .
C3 N1 Os 120.3(3) . .
C24 N2 C26 107.8(4) . .
C24 N2 C21 111.5(5) . .
C26 N2 C21 111.2(4) . .
C25 N3 C24 107.6(5) . .
C25 N3 C22 111.5(5) . .
C24 N3 C22 111.6(5) . .
C25 N4 C26 109.1(4) . .
C25 N4 C23 111.6(4) . .
C26 N4 C23 110.9(4) . .
C10 O1 Os 125.3(3) . .
O1 Os N1 86.40(14) . .
O1 Os C13 153.20(16) . .
N1 Os C13 93.54(17) . .
O1 Os C16 89.87(16) . .
N1 Os C16 155.38(16) . .
C13 Os C16 79.10(19) . .
O1 Os C15 116.80(16) . .
N1 Os C15 156.72(17) . .
C13 Os C15 66.82(18) . .
C16 Os C15 36.97(18) . .
O1 Os C14 154.18(16) . .
N1 Os C14 119.40(17) . .
C13 Os C14 36.92(17) . .
C16 Os C14 67.12(18) . .
C15 Os C14 37.38(18) . .
O1 Os C12 115.59(16) . .
N1 Os C12 93.65(17) . .
C13 Os C12 37.62(18) . .
C16 Os C12 66.2(2) . .
C15 Os C12 78.49(17) . .
C14 Os C12 66.92(16) . .
O1 Os C11 89.65(16) . .
N1 Os C11 118.07(17) . .
C13 Os C11 66.75(19) . .
C16 Os C11 37.50(19) . .
C15 Os C11 67.00(18) . .
C14 Os C11 79.20(17) . .
C12 Os C11 36.0(2) . .
O1 Os P1 79.59(9) . .
N1 Os P1 86.75(10) . .
C13 Os P1 127.20(13) . .
C16 Os P1 116.49(13) . .
C15 Os P1 95.25(12) . .
C14 Os P1 99.70(11) . .
C12 Os P1 164.82(13) . .
C11 Os P1 152.44(15) . .
C21 P1 C22 98.5(3) . .
C21 P1 C23 98.7(2) . .
C22 P1 C23 98.4(2) . .
C21 P1 Os 114.74(16) . .
C22 P1 Os 124.23(16) . .
C23 P1 Os 117.73(15) . .
F6 P2 F5 176.5(7) . .
F6 P2 F3 92.7(6) . .
F5 P2 F3 90.7(6) . .
F6 P2 F1 87.4(5) . .
F5 P2 F1 89.1(6) . .
F3 P2 F1 179.4(4) . .
F6 P2 F2 94.3(4) . .
F5 P2 F2 86.5(4) . .
F3 P2 F2 91.4(3) . .
F1 P2 F2 89.2(3) . .
F6 P2 F4 87.5(4) . .
F5 P2 F4 91.6(4) . .
F3 P2 F4 88.6(3) . .
F1 P2 F4 90.8(3) . .
F2 P2 F4 178.2(3) . .

loop_
_geom_bond_atom_site_label_1
_geom_bond_atom_site_label_2
_geom_bond_distance
_geom_bond_site_symmetry_2
C1 C2 1.522(8) .
C1 H1A 0.9600 .
C1 H1B 0.9600 .
C1 H1C 0.9600 .
C2 C3 1.524(6) .
C2 H2A 0.9700 .
C2 H2B 0.9700 .
C3 N1 1.490(6) .
C3 H3A 0.9700 .
C3 H3B 0.9700 .
C4 N1 1.292(6) .
C4 C5 1.438(7) .
C4 H4 0.9300 .
C5 C6 1.414(6) .
C5 C10 1.418(7) .
C6 C7 1.371(8) .
C6 H6 0.9300 .
C7 C8 1.389(8) .
C7 H7 0.9300 .
C8 C9 1.390(6) .
C8 H8 0.9300 .
C9 C10 1.409(7) .
C9 H9 0.9300 .
C10 O1 1.326(5) .
C11 C12 1.398(8) .
C11 C16 1.436(7) .
C11 C17 1.527(7) .
C11 Os 2.267(5) .
C12 C13 1.437(7) .
C12 Os 2.258(5) .
C12 H12 0.9300 .
C13 C14 1.405(7) .
C13 Os 2.194(4) .
C13 H13 0.9300 .
C14 C15 1.427(7) .
C14 C20 1.511(6) .
C14 Os 2.241(4) .
C15 C16 1.398(7) .
C15 Os 2.213(4) .
C15 H15 0.9300 .
C16 Os 2.195(5) .
C16 H16 0.9300 .
C17 C18 1.532(10) .
C17 C19 1.533(9) .
C17 H17 0.9800 .
C18 H18A 0.9600 .
C18 H18B 0.9600 .
C18 H18C 0.9600 .
C19 H19A 0.9600 .
C19 H19B 0.9600 .
C19 H19C 0.9600 .
C20 H20A 0.9600 .
C20 H20B 0.9600 .
C20 H20C 0.9600 .
C21 N2 1.483(6) .
C21 P1 1.840(6) .
C21 H21A 0.9700 .
C21 H21B 0.9700 .
C22 N3 1.486(6) .
C22 P1 1.843(5) .
C22 H22A 0.9700 .
C22 H22B 0.9700 .
C23 N4 1.478(6) .
C23 P1 1.850(5) .
C23 H23A 0.9700 .
C23 H23B 0.9700 .
C24 N2 1.459(8) .
C24 N3 1.473(9) .
C24 H24A 0.9700 .
C24 H24B 0.9700 .
C25 N4 1.461(7) .
C25 N3 1.467(7) .
C25 H25A 0.9700 .
C25 H25B 0.9700 .
C26 N4 1.466(7) .
C26 N2 1.470(7) .
C26 H26A 0.9700 .
C26 H26B 0.9700 .
F1 P2 1.546(5) .
F2 P2 1.577(4) .
F3 P2 1.522(5) .
F4 P2 1.579(4) .
F5 P2 1.516(6) .
F6 P2 1.502(6) .
N1 Os 2.104(4) .
O1 Os 2.084(3) .
Os P1 2.3263(11) .

loop_
_geom_torsion_atom_site_label_1
_geom_torsion_atom_site_label_2
_geom_torsion_atom_site_label_3
_geom_torsion_atom_site_label_4
_geom_torsion
_geom_torsion_site_symmetry_1
_geom_torsion_site_symmetry_2
_geom_torsion_site_symmetry_3
_geom_torsion_site_symmetry_4
C1 C2 C3 N1 -167.6(4) . . . .
N1 C4 C5 C6 168.3(4) . . . .
N1 C4 C5 C10 -12.4(7) . . . .
C10 C5 C6 C7 0.7(7) . . . .
C4 C5 C6 C7 -179.9(5) . . . .
C5 C6 C7 C8 -1.5(8) . . . .
C6 C7 C8 C9 0.8(8) . . . .
C7 C8 C9 C10 0.5(7) . . . .
C8 C9 C10 O1 -179.9(4) . . . .
C8 C9 C10 C5 -1.2(6) . . . .
C6 C5 C10 O1 179.1(4) . . . .
C4 C5 C10 O1 -0.2(7) . . . .
C6 C5 C10 C9 0.6(6) . . . .
C4 C5 C10 C9 -178.7(4) . . . .
C16 C11 C12 C13 0.5(7) . . . .
C17 C11 C12 C13 -176.7(4) . . . .
Os C11 C12 C13 -51.5(4) . . . .
C16 C11 C12 Os 52.0(4) . . . .
C17 C11 C12 Os -125.2(5) . . . .
C11 C12 C13 C14 -4.7(7) . . . .
Os C12 C13 C14 -57.9(4) . . . .
C11 C12 C13 Os 53.2(4) . . . .
C12 C13 C14 C15 5.1(6) . . . .
Os C13 C14 C15 -52.9(3) . . . .
C12 C13 C14 C20 -174.2(4) . . . .
Os C13 C14 C20 127.8(4) . . . .
C12 C13 C14 Os 58.0(4) . . . .
C13 C14 C15 C16 -1.5(6) . . . .
C20 C14 C15 C16 177.9(4) . . . .
Os C14 C15 C16 -54.1(3) . . . .
C13 C14 C15 Os 52.6(3) . . . .
C20 C14 C15 Os -128.0(4) . . . .
C14 C15 C16 C11 -2.7(6) . . . .
Os C15 C16 C11 -57.5(4) . . . .
C14 C15 C16 Os 54.8(3) . . . .
C12 C11 C16 C15 3.1(6) . . . .
C17 C11 C16 C15 -179.5(4) . . . .
Os C11 C16 C15 56.6(4) . . . .
C12 C11 C16 Os -53.5(4) . . . .
C17 C11 C16 Os 123.8(4) . . . .
C12 C11 C17 C18 21.8(7) . . . .
C16 C11 C17 C18 -155.4(5) . . . .
Os C11 C17 C18 -71.2(6) . . . .
C12 C11 C17 C19 -102.7(7) . . . .
C16 C11 C17 C19 80.1(6) . . . .
Os C11 C17 C19 164.2(5) . . . .
C5 C4 N1 C3 179.5(4) . . . .
C5 C4 N1 Os -3.8(7) . . . .
C2 C3 N1 C4 73.0(5) . . . .
C2 C3 N1 Os -103.8(4) . . . .
N3 C24 N2 C26 56.0(5) . . . .
N3 C24 N2 C21 -66.2(6) . . . .
N4 C26 N2 C24 -54.7(6) . . . .
N4 C26 N2 C21 67.7(6) . . . .
P1 C21 N2 C24 60.4(6) . . . .
P1 C21 N2 C26 -59.9(6) . . . .
N4 C25 N3 C24 55.3(6) . . . .
N4 C25 N3 C22 -67.4(7) . . . .
N2 C24 N3 C25 -56.4(5) . . . .
N2 C24 N3 C22 66.2(6) . . . .
P1 C22 N3 C25 60.4(6) . . . .
P1 C22 N3 C24 -59.9(6) . . . .
N3 C25 N4 C26 -55.2(6) . . . .
N3 C25 N4 C23 67.7(6) . . . .
N2 C26 N4 C25 54.8(5) . . . .
N2 C26 N4 C23 -68.5(5) . . . .
P1 C23 N4 C25 -60.7(5) . . . .
P1 C23 N4 C26 61.1(5) . . . .
C9 C10 O1 Os -154.5(3) . . . .
C5 C10 O1 Os 26.9(6) . . . .
C10 O1 Os N1 -31.0(3) . . . .
C10 O1 Os C13 59.7(5) . . . .
C10 O1 Os C16 124.6(4) . . . .
C10 O1 Os C15 151.0(3) . . . .
C10 O1 Os C14 150.8(4) . . . .
C10 O1 Os C12 61.3(4) . . . .
C10 O1 Os C11 87.1(4) . . . .
C10 O1 Os P1 -118.4(3) . . . .
C4 N1 Os O1 19.7(4) . . . .
C3 N1 Os O1 -163.7(3) . . . .
C4 N1 Os C13 -133.4(4) . . . .
C3 N1 Os C13 43.1(3) . . . .
C4 N1 Os C16 -62.1(6) . . . .
C3 N1 Os C16 114.4(4) . . . .
C4 N1 Os C15 -164.8(4) . . . .
C3 N1 Os C15 11.8(5) . . . .
C4 N1 Os C14 -161.2(3) . . . .
C3 N1 Os C14 15.3(3) . . . .
C4 N1 Os C12 -95.7(4) . . . .
C3 N1 Os C12 80.8(3) . . . .
C4 N1 Os C11 -67.9(4) . . . .
C3 N1 Os C11 108.6(3) . . . .
C4 N1 Os P1 99.5(4) . . . .
C3 N1 Os P1 -84.0(3) . . . .
C14 C13 Os O1 133.5(3) . . . .
C12 C13 Os O1 2.4(5) . . . .
C14 C13 Os N1 -137.4(3) . . . .
C12 C13 Os N1 91.4(3) . . . .
C14 C13 Os C16 66.2(3) . . . .
C12 C13 Os C16 -64.9(3) . . . .
C14 C13 Os C15 29.6(3) . . . .
C12 C13 Os C15 -101.5(3) . . . .
C12 C13 Os C14 -131.2(4) . . . .
C14 C13 Os C12 131.2(4) . . . .
C14 C13 Os C11 103.4(3) . . . .
C12 C13 Os C11 -27.7(3) . . . .
C14 C13 Os P1 -48.8(3) . . . .
C12 C13 Os P1 -180.0(3) . . . .
C15 C16 Os O1 138.8(3) . . . .
C11 C16 Os O1 -89.6(3) . . . .
C15 C16 Os N1 -140.1(4) . . . .
C11 C16 Os N1 -8.5(5) . . . .
C15 C16 Os C13 -65.8(3) . . . .
C11 C16 Os C13 65.8(3) . . . .
C11 C16 Os C15 131.6(4) . . . .
C15 C16 Os C14 -29.1(3) . . . .
C11 C16 Os C14 102.5(3) . . . .
C15 C16 Os C12 -102.9(3) . . . .
C11 C16 Os C12 28.7(3) . . . .
C15 C16 Os C11 -131.6(4) . . . .
C15 C16 Os P1 60.5(3) . . . .
C11 C16 Os P1 -167.9(2) . . . .
C16 C15 Os O1 -47.5(3) . . . .
C14 C15 Os O1 -179.9(2) . . . .
C16 C15 Os N1 137.5(4) . . . .
C14 C15 Os N1 5.1(5) . . . .
C16 C15 Os C13 103.1(3) . . . .
C14 C15 Os C13 -29.3(3) . . . .
C14 C15 Os C16 -132.4(4) . . . .
C16 C15 Os C14 132.4(4) . . . .
C16 C15 Os C12 65.5(3) . . . .
C14 C15 Os C12 -66.9(3) . . . .
C16 C15 Os C11 29.6(3) . . . .
C14 C15 Os C11 -102.7(3) . . . .
C16 C15 Os P1 -128.5(3) . . . .
C14 C15 Os P1 99.1(2) . . . .
C13 C14 Os O1 -131.4(4) . . . .
C15 C14 Os O1 0.2(5) . . . .
C20 C14 Os O1 114.5(5) . . . .
C13 C14 Os N1 50.8(3) . . . .
C15 C14 Os N1 -177.7(2) . . . .
C20 C14 Os N1 -63.4(5) . . . .
C15 C14 Os C13 131.5(4) . . . .
C20 C14 Os C13 -114.2(6) . . . .
C13 C14 Os C16 -102.7(3) . . . .
C15 C14 Os C16 28.8(3) . . . .
C20 C14 Os C16 143.1(5) . . . .
C13 C14 Os C15 -131.5(4) . . . .
C20 C14 Os C15 114.3(6) . . . .
C13 C14 Os C12 -30.0(3) . . . .
C15 C14 Os C12 101.6(3) . . . .
C20 C14 Os C12 -144.2(5) . . . .
C13 C14 Os C11 -65.5(3) . . . .
C15 C14 Os C11 66.1(3) . . . .
C20 C14 Os C11 -179.7(5) . . . .
C13 C14 Os P1 142.5(3) . . . .
C15 C14 Os P1 -85.9(2) . . . .
C20 C14 Os P1 28.3(5) . . . .
C11 C12 Os O1 47.8(3) . . . .
C13 C12 Os O1 -178.8(3) . . . .
C11 C12 Os N1 135.6(3) . . . .
C13 C12 Os N1 -91.1(3) . . . .
C11 C12 Os C13 -133.3(4) . . . .
C11 C12 Os C16 -29.8(3) . . . .
C13 C12 Os C16 103.6(3) . . . .
C11 C12 Os C15 -66.5(3) . . . .
C13 C12 Os C15 66.8(3) . . . .
C11 C12 Os C14 -103.9(3) . . . .
C13 C12 Os C14 29.4(3) . . . .
C13 C12 Os C11 133.3(4) . . . .
C11 C12 Os P1 -133.3(5) . . . .
C13 C12 Os P1 0.0(8) . . . .
C12 C11 Os O1 -138.0(3) . . . .
C16 C11 Os O1 90.2(3) . . . .
C17 C11 Os O1 -19.1(5) . . . .
C12 C11 Os N1 -52.3(3) . . . .
C16 C11 Os N1 176.0(3) . . . .
C17 C11 Os N1 66.6(6) . . . .
C12 C11 Os C13 28.9(3) . . . .
C16 C11 Os C13 -102.8(3) . . . .
C17 C11 Os C13 147.8(6) . . . .
C12 C11 Os C16 131.7(4) . . . .
C17 C11 Os C16 -109.3(6) . . . .
C12 C11 Os C15 102.5(3) . . . .
C16 C11 Os C15 -29.3(3) . . . .
C17 C11 Os C15 -138.6(6) . . . .
C12 C11 Os C14 65.4(3) . . . .
C16 C11 Os C14 -66.3(3) . . . .
C17 C11 Os C14 -175.7(6) . . . .
C16 C11 Os C12 -131.7(4) . . . .
C17 C11 Os C12 119.0(7) . . . .
C12 C11 Os P1 155.7(2) . . . .
C16 C11 Os P1 24.0(4) . . . .
C17 C11 Os P1 -85.4(6) . . . .
N2 C21 P1 C22 -50.6(5) . . . .
N2 C21 P1 C23 49.4(5) . . . .
N2 C21 P1 Os 175.4(3) . . . .
N3 C22 P1 C21 50.3(5) . . . .
N3 C22 P1 C23 -49.8(5) . . . .
N3 C22 P1 Os 178.1(4) . . . .
N4 C23 P1 C21 -50.0(4) . . . .
N4 C23 P1 C22 49.9(4) . . . .
N4 C23 P1 Os -174.0(3) . . . .
O1 Os P1 C21 -44.4(2) . . . .
N1 Os P1 C21 -131.3(2) . . . .
C13 Os P1 C21 136.7(3) . . . .
C16 Os P1 C21 40.2(3) . . . .
C15 Os P1 C21 72.0(3) . . . .
C14 Os P1 C21 109.4(3) . . . .
C12 Os P1 C21 136.7(6) . . . .
C11 Os P1 C21 24.2(4) . . . .
O1 Os P1 C22 -165.0(3) . . . .
N1 Os P1 C22 108.1(3) . . . .
C13 Os P1 C22 16.1(3) . . . .
C16 Os P1 C22 -80.4(3) . . . .
C15 Os P1 C22 -48.7(3) . . . .
C14 Os P1 C22 -11.2(3) . . . .
C12 Os P1 C22 16.1(6) . . . .
C11 Os P1 C22 -96.4(4) . . . .
O1 Os P1 C23 71.1(2) . . . .
N1 Os P1 C23 -15.9(2) . . . .
C13 Os P1 C23 -107.8(3) . . . .
C16 Os P1 C23 155.7(2) . . . .
C15 Os P1 C23 -172.6(2) . . . .
C14 Os P1 C23 -135.1(2) . . . .
C12 Os P1 C23 -107.9(6) . . . .
C11 Os P1 C23 139.6(3) . . . .
